data_7113785
loop_
_publ_author_name
'Yamamoto, Yoshihiko'
'Hata, Koichi'
'Arakawa, Takayasu'
'Itoh, Kenji'

_publ_section_title
;
 Ru(II)-catalyzed [2 + 2 + 2] cycloaddition of 1,2-bis(propiolyl)benzenes
 with monoalkynes leading to substituted anthraquinones
;
_journal_coden_ASTM CHCOFS
_journal_issue 11
_journal_name_full
;
 Chemical Communications (Cambridge, United Kingdom)
;
_journal_page_first 1290
_journal_page_last 1291
_journal_paper_doi 10.1039/b301762a
_journal_year 2003
_chemical_formula_sum 'C35 H30 Cl4 O2 Ru'
_chemical_formula_weight 725.46
_space_group_IT_number 14
_symmetry_cell_setting monoclinic
_symmetry_space_group_name_Hall '-P 2yn'
_symmetry_space_group_name_H-M 'P 1 21/n 1'
_atom_sites_solution_hydrogens geom
_atom_sites_solution_primary direct
_atom_sites_solution_secondary difmap
_audit_creation_method SHELXL-97
_cell_angle_alpha 90.00
_cell_angle_beta 111.8490(10)
_cell_angle_gamma 90.00
_cell_formula_units_Z 4
_cell_length_a 11.6335(6)
_cell_length_b 18.8471(10)
_cell_length_c 15.0128(8)
_cell_measurement_temperature 173(2)
_cell_volume 3055.2(3)
_computing_cell_refinement 'Bruker SMART'
_computing_data_collection 'Bruker SMART'
_computing_data_reduction 'Bruker SHELXTL'
_computing_molecular_graphics 'Bruker SHELXTL'
_computing_publication_material 'Bruker SHELXTL'
_computing_structure_refinement 'SHELXL-97 (Sheldrick, 1997)'
_computing_structure_solution 'SHELXS-97 (Sheldrick, 1990)'
_diffrn_ambient_temperature 173(2)
_diffrn_measured_fraction_theta_full 0.992
_diffrn_measured_fraction_theta_max 0.992
_diffrn_measurement_device_type 'CCD area detector'
_diffrn_measurement_method 'phi and omega scans'
_diffrn_radiation_monochromator graphite
_diffrn_radiation_source 'fine-focus sealed tube'
_diffrn_radiation_type MoK\a
_diffrn_radiation_wavelength 0.71073
_diffrn_reflns_av_R_equivalents 0.0236
_diffrn_reflns_av_sigmaI/netI 0.0227
_diffrn_reflns_limit_h_max 11
_diffrn_reflns_limit_h_min -15
_diffrn_reflns_limit_k_max 23
_diffrn_reflns_limit_k_min -25
_diffrn_reflns_limit_l_max 19
_diffrn_reflns_limit_l_min -20
_diffrn_reflns_number 23271
_diffrn_reflns_theta_full 29.14
_diffrn_reflns_theta_max 29.14
_diffrn_reflns_theta_min 1.82
_exptl_absorpt_coefficient_mu 0.895
_exptl_absorpt_correction_T_max 1.000000
_exptl_absorpt_correction_T_min 0.774897
_exptl_absorpt_correction_type SADABS
_exptl_crystal_colour black
_exptl_crystal_density_diffrn 1.577
_exptl_crystal_density_method 'not measured'
_exptl_crystal_F_000 1472
_exptl_crystal_size_max 0.1
_exptl_crystal_size_mid 0.3
_exptl_crystal_size_min 0.7
_refine_diff_density_max 1.915
_refine_diff_density_min -1.616
_refine_diff_density_rms 0.094
_refine_ls_extinction_method none
_refine_ls_goodness_of_fit_ref 1.063
_refine_ls_hydrogen_treatment mixed
_refine_ls_matrix_type full
_refine_ls_number_parameters 384
_refine_ls_number_reflns 8153
_refine_ls_number_restraints 0
_refine_ls_restrained_S_all 1.063
_refine_ls_R_factor_all 0.0427
_refine_ls_R_factor_gt 0.0380
_refine_ls_shift/su_max 0.001
_refine_ls_shift/su_mean 0.000
_refine_ls_structure_factor_coef Fsqd
_refine_ls_weighting_details 'calc w=1/[\s^2^(Fo^2^)+(0.0675P)^2^+1.9448P] where P=(Fo^2^+2Fc^2^)/3'
_refine_ls_weighting_scheme calc
_refine_ls_wR_factor_gt 0.1066
_refine_ls_wR_factor_ref 0.1097
_reflns_number_gt 7157
_reflns_number_total 8153
_reflns_threshold_expression >2sigma(I)
_cod_duplicate_entry 7103673
_cod_data_source_file b301762a.txt
_cod_data_source_block yyar41
_cod_depositor_comments
;
The following automatic conversions were performed:

'_symmetry_cell_setting' value 'Monoclinic' changed to 'monoclinic'
according to
/usr/data/users/saulius/automatic-downloads/retrospective/RSC/lib/dictionaries/cif_core.dic
dictionary named 'cif_core.dic' version 2.4.2 from 2011-04-26.

Automatic conversion script
Id: cif_fix_values 2281 2013-09-26 08:29:07Z andrius 
;
_cod_original_sg_symbol_H-M P2(1)/n
_cod_database_code 7113785

loop_
_symmetry_equiv_pos_as_xyz
'x, y, z'
'-x+1/2, y+1/2, -z+1/2'
'-x, -y, -z'
'x-1/2, -y-1/2, z-1/2'

loop_
_atom_site_label
_atom_site_type_symbol
_atom_site_fract_x
_atom_site_fract_y
_atom_site_fract_z
_atom_site_U_iso_or_equiv
_atom_site_adp_type
_atom_site_occupancy
_atom_site_symmetry_multiplicity
_atom_site_calc_flag
_atom_site_refinement_flags
_atom_site_disorder_assembly
_atom_site_disorder_group
Ru1 Ru 0.120565(15) 0.189715(9) 0.466798(11) 0.02043(7) Uani 1 1 d . . .
C1 C 0.26713(19) 0.25095(12) 0.48566(15) 0.0224(4) Uani 1 1 d . . .
C2 C 0.2775(2) 0.31437(11) 0.53605(15) 0.0220(4) Uani 1 1 d . . .
C3 C 0.17766(19) 0.32559(11) 0.56825(15) 0.0217(4) Uani 1 1 d . . .
C4 C 0.08777(19) 0.27213(11) 0.53886(14) 0.0221(4) Uani 1 1 d . . .
C5 C 0.3813(2) 0.36531(12) 0.56003(16) 0.0253(4) Uani 1 1 d . . .
C6 C 0.3638(2) 0.43473(12) 0.60104(15) 0.0236(4) Uani 1 1 d . . .
C7 C 0.4421(2) 0.49124(13) 0.60246(17) 0.0293(5) Uani 1 1 d . . .
H7 H 0.5050 0.4850 0.5790 0.035 Uiso 1 1 calc R . .
C8 C 0.4263(2) 0.55648(13) 0.63867(19) 0.0340(5) Uani 1 1 d . . .
H8 H 0.4760 0.5946 0.6366 0.041 Uiso 1 1 calc R . .
C9 C 0.3368(2) 0.56520(13) 0.6781(2) 0.0349(5) Uani 1 1 d . . .
H9 H 0.3278 0.6089 0.7036 0.042 Uiso 1 1 calc R . .
C10 C 0.2602(2) 0.50884(13) 0.67958(17) 0.0299(5) Uani 1 1 d . . .
H10 H 0.2019 0.5145 0.7077 0.036 Uiso 1 1 calc R . .
C11 C 0.27123(19) 0.44365(12) 0.63868(15) 0.0235(4) Uani 1 1 d . . .
C12 C 0.1827(2) 0.38468(12) 0.63508(15) 0.0235(4) Uani 1 1 d . . .
C13 C 0.3606(2) 0.22582(13) 0.44772(16) 0.0263(4) Uani 1 1 d . . .
C14 C 0.4176(2) 0.16045(14) 0.47870(18) 0.0317(5) Uani 1 1 d . . .
H14 H 0.3996 0.1349 0.5249 0.038 Uiso 1 1 calc R . .
C15 C 0.5013(3) 0.13312(17) 0.4410(2) 0.0440(7) Uani 1 1 d . . .
H15 H 0.5406 0.0901 0.4632 0.053 Uiso 1 1 calc R . .
C16 C 0.5259(3) 0.1700(2) 0.3704(2) 0.0478(8) Uani 1 1 d . . .
H16 H 0.5790 0.1508 0.3433 0.057 Uiso 1 1 calc R . .
C17 C 0.4717(3) 0.23533(18) 0.3403(2) 0.0422(7) Uani 1 1 d . . .
H17 H 0.4894 0.2603 0.2935 0.051 Uiso 1 1 calc R . .
C18 C 0.3906(2) 0.26404(15) 0.37940(18) 0.0330(5) Uani 1 1 d . . .
H18 H 0.3563 0.3087 0.3601 0.040 Uiso 1 1 calc R . .
C19 C -0.0285(2) 0.27218(13) 0.55692(15) 0.0257(4) Uani 1 1 d . . .
C20 C -0.1068(2) 0.33190(16) 0.53811(17) 0.0316(5) Uani 1 1 d . . .
H20 H -0.0823 0.3742 0.5185 0.038 Uiso 1 1 calc R . .
C21 C -0.2204(2) 0.32818(18) 0.5487(2) 0.0402(6) Uani 1 1 d . . .
H21 H -0.2714 0.3679 0.5358 0.048 Uiso 1 1 calc R . .
C22 C -0.2582(2) 0.26606(18) 0.5782(2) 0.0440(7) Uani 1 1 d . . .
H22 H -0.3350 0.2636 0.5839 0.053 Uiso 1 1 calc R . .
C23 C -0.1809(3) 0.20728(18) 0.5994(2) 0.0422(6) Uani 1 1 d . . .
H23 H -0.2053 0.1657 0.6208 0.051 Uiso 1 1 calc R . .
C24 C -0.0670(2) 0.21011(15) 0.58885(18) 0.0321(5) Uani 1 1 d . . .
H24 H -0.0160 0.1704 0.6032 0.039 Uiso 1 1 calc R . .
C25 C 0.0327(2) 0.21550(12) 0.30990(15) 0.0259(4) Uani 1 1 d . . .
C26 C -0.0662(2) 0.20414(13) 0.34314(16) 0.0271(4) Uani 1 1 d . . .
C27 C -0.0639(2) 0.13101(13) 0.37084(15) 0.0267(4) Uani 1 1 d . . .
C28 C 0.0381(2) 0.09838(12) 0.35765(16) 0.0255(4) Uani 1 1 d . . .
C29 C 0.0965(2) 0.14923(12) 0.31694(15) 0.0246(4) Uani 1 1 d . . .
C30 C 0.0507(3) 0.28099(14) 0.26018(19) 0.0389(6) Uani 1 1 d . . .
H30A H -0.0035 0.2795 0.1939 0.058 Uiso 1 1 calc R . .
H30B H 0.1351 0.2833 0.2646 0.058 Uiso 1 1 calc R . .
H30C H 0.0321 0.3221 0.2902 0.058 Uiso 1 1 calc R . .
C31 C -0.1685(3) 0.25566(16) 0.33075(19) 0.0405(6) Uani 1 1 d . . .
H31A H -0.1347 0.3025 0.3470 0.061 Uiso 1 1 calc R . .
H31B H -0.2112 0.2426 0.3721 0.061 Uiso 1 1 calc R . .
H31C H -0.2255 0.2550 0.2652 0.061 Uiso 1 1 calc R . .
C32 C -0.1559(2) 0.09475(16) 0.40283(19) 0.0381(6) Uani 1 1 d . . .
H32A H -0.2177 0.0721 0.3489 0.057 Uiso 1 1 calc R . .
H32B H -0.1947 0.1291 0.4298 0.057 Uiso 1 1 calc R . .
H32C H -0.1145 0.0597 0.4504 0.057 Uiso 1 1 calc R . .
C33 C 0.0768(3) 0.02180(13) 0.3766(2) 0.0392(6) Uani 1 1 d . . .
H33A H 0.0141 -0.0043 0.3900 0.059 Uiso 1 1 calc R . .
H33B H 0.1536 0.0189 0.4308 0.059 Uiso 1 1 calc R . .
H33C H 0.0873 0.0020 0.3212 0.059 Uiso 1 1 calc R . .
C34 C 0.1881(2) 0.13077(15) 0.27312(18) 0.0345(5) Uani 1 1 d . . .
H34A H 0.2457 0.0965 0.3127 0.052 Uiso 1 1 calc R . .
H34B H 0.2321 0.1727 0.2680 0.052 Uiso 1 1 calc R . .
H34C H 0.1457 0.1112 0.2104 0.052 Uiso 1 1 calc R . .
C35 C 0.0981(3) 0.49900(17) 0.3047(3) 0.0553(9) Uani 1 1 d . A 1
H35 H 0.1031 0.5509 0.3055 0.066 Uiso 1 1 calc R A 1
Cl1 Cl 0.20545(6) 0.11449(3) 0.59804(4) 0.03355(13) Uani 1 1 d . . .
Cl2 Cl -0.02401(7) 0.47196(4) 0.19950(5) 0.04654(17) Uani 1 1 d . A 1
Cl3 Cl 0.07040(11) 0.47047(6) 0.40629(7) 0.0763(3) Uani 1 1 d . A 1
Cl4 Cl 0.23974(9) 0.46410(7) 0.30882(14) 0.1110(6) Uani 1 1 d . A 1
O1 O 0.47761(16) 0.35385(11) 0.54710(15) 0.0394(4) Uani 1 1 d . . .
O2 O 0.12025(16) 0.38727(9) 0.68455(12) 0.0310(4) Uani 1 1 d . . .

loop_
_atom_site_aniso_label
_atom_site_aniso_U_11
_atom_site_aniso_U_22
_atom_site_aniso_U_33
_atom_site_aniso_U_23
_atom_site_aniso_U_13
_atom_site_aniso_U_12
Ru1 0.02017(10) 0.02182(10) 0.01748(10) 0.00032(5) 0.00490(7) 0.00005(6)
C1 0.0206(9) 0.0268(10) 0.0192(9) 0.0002(8) 0.0068(7) 0.0014(8)
C2 0.0190(9) 0.0270(10) 0.0192(9) -0.0006(7) 0.0064(8) 0.0011(7)
C3 0.0203(9) 0.0250(9) 0.0193(9) -0.0001(8) 0.0069(8) 0.0014(7)
C4 0.0206(9) 0.0264(10) 0.0184(9) -0.0011(7) 0.0064(7) 0.0007(8)
C5 0.0204(10) 0.0305(11) 0.0243(10) -0.0038(8) 0.0073(8) -0.0011(8)
C6 0.0209(9) 0.0277(10) 0.0200(9) -0.0006(8) 0.0049(8) -0.0008(8)
C7 0.0264(11) 0.0324(11) 0.0283(11) -0.0001(9) 0.0092(9) -0.0039(9)
C8 0.0326(12) 0.0281(11) 0.0389(13) 0.0008(10) 0.0105(10) -0.0052(9)
C9 0.0365(13) 0.0247(11) 0.0412(14) -0.0037(10) 0.0117(11) 0.0009(9)
C10 0.0291(11) 0.0290(11) 0.0327(12) -0.0039(9) 0.0128(9) 0.0018(9)
C11 0.0208(9) 0.0260(10) 0.0214(9) -0.0007(8) 0.0050(8) 0.0004(8)
C12 0.0210(9) 0.0273(10) 0.0209(9) -0.0012(8) 0.0063(8) 0.0010(8)
C13 0.0215(10) 0.0327(11) 0.0241(10) -0.0083(9) 0.0078(8) -0.0022(8)
C14 0.0241(11) 0.0364(13) 0.0324(12) -0.0066(10) 0.0079(9) 0.0024(9)
C15 0.0301(13) 0.0475(16) 0.0506(16) -0.0164(13) 0.0105(12) 0.0079(11)
C16 0.0257(12) 0.072(2) 0.0476(16) -0.0280(15) 0.0163(12) -0.0027(13)
C17 0.0305(12) 0.0682(19) 0.0319(13) -0.0105(12) 0.0162(11) -0.0097(12)
C18 0.0275(11) 0.0435(14) 0.0288(11) -0.0049(10) 0.0115(9) -0.0066(10)
C19 0.0213(10) 0.0345(12) 0.0213(10) -0.0064(8) 0.0079(8) -0.0026(8)
C20 0.0251(11) 0.0410(13) 0.0274(11) -0.0063(9) 0.0084(9) 0.0018(9)
C21 0.0251(12) 0.0588(17) 0.0345(13) -0.0129(12) 0.0088(10) 0.0065(11)
C22 0.0258(12) 0.072(2) 0.0383(14) -0.0179(14) 0.0166(11) -0.0080(12)
C23 0.0373(14) 0.0547(16) 0.0423(15) -0.0109(13) 0.0238(12) -0.0167(12)
C24 0.0301(12) 0.0397(13) 0.0301(12) -0.0066(10) 0.0153(10) -0.0058(10)
C25 0.0286(11) 0.0259(10) 0.0182(9) 0.0012(8) 0.0029(8) -0.0016(8)
C26 0.0248(10) 0.0315(11) 0.0193(10) -0.0024(8) 0.0016(8) 0.0026(8)
C27 0.0233(10) 0.0331(11) 0.0190(9) -0.0002(8) 0.0023(8) -0.0037(8)
C28 0.0272(10) 0.0233(10) 0.0210(9) -0.0019(8) 0.0031(8) -0.0014(8)
C29 0.0240(10) 0.0280(10) 0.0186(9) -0.0038(8) 0.0042(8) -0.0024(8)
C30 0.0492(15) 0.0305(12) 0.0314(12) 0.0083(10) 0.0086(11) -0.0056(11)
C31 0.0340(13) 0.0480(15) 0.0291(12) -0.0047(11) -0.0002(10) 0.0161(11)
C32 0.0316(12) 0.0503(15) 0.0307(12) 0.0009(11) 0.0094(10) -0.0098(11)
C33 0.0497(16) 0.0235(11) 0.0366(13) 0.0012(10) 0.0069(12) 0.0015(10)
C34 0.0296(12) 0.0460(14) 0.0270(11) -0.0104(10) 0.0096(10) -0.0019(10)
C35 0.0360(14) 0.0328(14) 0.079(2) 0.0067(15) 0.0000(15) -0.0049(11)
Cl1 0.0351(3) 0.0350(3) 0.0251(3) 0.0087(2) 0.0048(2) 0.0036(2)
Cl2 0.0517(4) 0.0449(4) 0.0392(3) -0.0022(3) 0.0126(3) 0.0005(3)
Cl3 0.0884(7) 0.0750(6) 0.0430(4) 0.0072(4) -0.0014(4) 0.0263(5)
Cl4 0.0392(5) 0.0875(8) 0.2053(17) 0.0555(10) 0.0443(7) 0.0039(5)
O1 0.0235(8) 0.0462(11) 0.0529(11) -0.0197(9) 0.0194(8) -0.0076(7)
O2 0.0291(8) 0.0381(9) 0.0296(8) -0.0082(7) 0.0152(7) -0.0051(7)

loop_
_atom_type_symbol
_atom_type_description
_atom_type_scat_dispersion_real
_atom_type_scat_dispersion_imag
_atom_type_scat_source
C C 0.0033 0.0016 'International Tables Vol C Tables 4.2.6.8 and 6.1.1.4'
H H 0.0000 0.0000 'International Tables Vol C Tables 4.2.6.8 and 6.1.1.4'
O O 0.0106 0.0060 'International Tables Vol C Tables 4.2.6.8 and 6.1.1.4'
Cl Cl 0.1484 0.1585 'International Tables Vol C Tables 4.2.6.8 and 6.1.1.4'
Ru Ru -1.2594 0.8363 'International Tables Vol C Tables 4.2.6.8 and 6.1.1.4'

loop_
_geom_angle_atom_site_label_1
_geom_angle_atom_site_label_2
_geom_angle_atom_site_label_3
_geom_angle
C1 Ru1 C4 78.42(9)
C1 Ru1 C25 93.17(8)
C4 Ru1 C25 107.10(8)
C1 Ru1 C26 123.43(9)
C4 Ru1 C26 91.82(8)
C25 Ru1 C26 36.75(8)
C1 Ru1 C29 96.78(8)
C4 Ru1 C29 143.87(8)
C25 Ru1 C29 36.90(8)
C26 Ru1 C29 60.71(8)
C1 Ru1 C28 129.57(8)
C4 Ru1 C28 147.28(8)
C25 Ru1 C28 60.86(8)
C26 Ru1 C28 59.86(8)
C29 Ru1 C28 36.24(8)
C1 Ru1 Cl1 99.30(6)
C4 Ru1 Cl1 96.94(6)
C25 Ru1 Cl1 154.72(6)
C26 Ru1 Cl1 137.27(7)
C29 Ru1 Cl1 119.11(6)
C28 Ru1 Cl1 94.56(6)
C1 Ru1 C27 153.18(8)
C4 Ru1 C27 112.22(8)
C25 Ru1 C27 60.45(8)
C26 Ru1 C27 35.91(8)
C29 Ru1 C27 59.67(8)
C28 Ru1 C27 35.10(8)
Cl1 Ru1 C27 103.49(6)
C2 C1 C13 123.70(19)
C2 C1 Ru1 118.08(15)
C13 C1 Ru1 118.21(15)
C1 C2 C3 113.11(19)
C1 C2 C5 125.90(19)
C3 C2 C5 120.93(19)
C4 C3 C2 113.11(19)
C4 C3 C12 126.12(19)
C2 C3 C12 120.41(19)
C3 C4 C19 124.76(19)
C3 C4 Ru1 117.18(15)
C19 C4 Ru1 118.06(15)
O1 C5 C2 124.0(2)
O1 C5 C6 119.5(2)
C2 C5 C6 116.49(18)
C7 C6 C11 119.8(2)
C7 C6 C5 119.2(2)
C11 C6 C5 121.0(2)
C8 C7 C6 120.2(2)
C7 C8 C9 120.2(2)
C8 C9 C10 120.2(2)
C9 C10 C11 120.0(2)
C6 C11 C10 119.5(2)
C6 C11 C12 121.10(19)
C10 C11 C12 119.4(2)
O2 C12 C3 124.0(2)
O2 C12 C11 120.3(2)
C3 C12 C11 115.67(18)
C14 C13 C18 118.8(2)
C14 C13 C1 118.7(2)
C18 C13 C1 122.4(2)
C13 C14 C15 120.5(3)
C16 C15 C14 120.0(3)
C17 C16 C15 120.0(2)
C16 C17 C18 120.5(3)
C17 C18 C13 120.1(3)
C24 C19 C20 118.1(2)
C24 C19 C4 119.6(2)
C20 C19 C4 122.2(2)
C21 C20 C19 120.5(3)
C22 C21 C20 120.6(3)
C21 C22 C23 119.6(2)
C22 C23 C24 120.4(3)
C23 C24 C19 120.7(3)
C26 C25 C29 107.7(2)
C26 C25 C30 125.3(2)
C29 C25 C30 126.1(2)
C26 C25 Ru1 73.30(12)
C29 C25 Ru1 73.34(12)
C30 C25 Ru1 127.45(17)
C25 C26 C27 108.3(2)
C25 C26 C31 124.5(2)
C27 C26 C31 126.0(2)
C25 C26 Ru1 69.95(12)
C27 C26 Ru1 75.04(13)
C31 C26 Ru1 130.57(16)
C28 C27 C26 107.6(2)
C28 C27 C32 125.9(2)
C26 C27 C32 126.5(2)
C28 C27 Ru1 70.75(12)
C26 C27 Ru1 69.05(12)
C32 C27 Ru1 127.94(16)
C27 C28 C29 108.9(2)
C27 C28 C33 126.6(2)
C29 C28 C33 124.4(2)
C27 C28 Ru1 74.15(13)
C29 C28 Ru1 70.68(12)
C33 C28 Ru1 124.09(16)
C28 C29 C25 107.4(2)
C28 C29 C34 124.2(2)
C25 C29 C34 127.3(2)
C28 C29 Ru1 73.08(12)
C25 C29 Ru1 69.75(12)
C34 C29 Ru1 131.76(15)
Cl4 C35 Cl3 109.16(19)
Cl4 C35 Cl2 110.9(2)
Cl3 C35 Cl2 110.04(18)

loop_
_geom_bond_atom_site_label_1
_geom_bond_atom_site_label_2
_geom_bond_distance
Ru1 C1 1.990(2)
Ru1 C4 2.009(2)
Ru1 C25 2.244(2)
Ru1 C26 2.289(2)
Ru1 C29 2.292(2)
Ru1 C28 2.323(2)
Ru1 Cl1 2.3279(6)
Ru1 C27 2.367(2)
C1 C2 1.395(3)
C1 C13 1.481(3)
C2 C3 1.430(3)
C2 C5 1.478(3)
C3 C4 1.400(3)
C3 C12 1.485(3)
C4 C19 1.475(3)
C5 O1 1.226(3)
C5 C6 1.492(3)
C6 C7 1.396(3)
C6 C11 1.400(3)
C7 C8 1.384(4)
C8 C9 1.386(4)
C9 C10 1.392(3)
C10 C11 1.400(3)
C11 C12 1.502(3)
C12 O2 1.218(3)
C13 C14 1.394(4)
C13 C18 1.400(3)
C14 C15 1.395(4)
C15 C16 1.383(5)
C16 C17 1.381(5)
C17 C18 1.393(4)
C19 C24 1.399(3)
C19 C20 1.409(3)
C20 C21 1.390(3)
C21 C22 1.381(5)
C22 C23 1.387(5)
C23 C24 1.393(3)
C25 C26 1.429(3)
C25 C29 1.436(3)
C25 C30 1.497(3)
C26 C27 1.437(3)
C26 C31 1.493(3)
C27 C28 1.415(3)
C27 C32 1.492(3)
C28 C29 1.436(3)
C28 C33 1.507(3)
C29 C34 1.488(3)
C35 Cl4 1.754(4)
C35 Cl3 1.756(4)
C35 Cl2 1.761(3)
